data_7716107
loop_
_publ_author_name
'Bourne, Connor'
'Dong, Huanhuan'
'McKain, Katharine'
'Mayer, Lena C.'
'McKay, Aidan P.'
'Cordes, David B.'
'Slawin, Alexandra M. Z.'
'Stasch, Andreas'

_publ_section_title
;
 Alkyl backbone variations in common &#x3b2;-diketiminate ligands and
 applications to <i>N</i>-heterocyclic silylene chemistry.
;
_journal_issue 23
_journal_name_full 'Dalton transactions (Cambridge, England : 2003)'
_journal_page_first 9887
_journal_page_last 9895
_journal_paper_doi 10.1039/d4dt01298d
_journal_volume 53
_journal_year 2024
_chemical_formula_moiety 'C33 H49 Li N2'
_chemical_formula_sum 'C33 H49 Li N2'
_chemical_formula_weight 480.70
_space_group_crystal_system monoclinic
_space_group_IT_number 14
_space_group_name_Hall '-P 2yn'
_space_group_name_H-M_alt 'P 1 21/n 1'
_atom_sites_solution_hydrogens geom
_atom_sites_solution_primary direct
_atom_sites_solution_secondary difmap
_audit_creation_date 2023-07-18
_audit_creation_method 'by CrystalStructure 4.3'
_audit_update_record
;
2024-04-30 deposited with the CCDC.	2024-05-21 downloaded from the CCDC.
;
_cell_angle_alpha 90.0000
_cell_angle_beta 105.472(5)
_cell_angle_gamma 90.0000
_cell_formula_units_Z 4
_cell_length_a 13.069(3)
_cell_length_b 16.031(3)
_cell_length_c 14.893(3)
_cell_measurement_reflns_used 5648
_cell_measurement_temperature 93
_cell_measurement_theta_max 27.30
_cell_measurement_theta_min 1.90
_cell_volume 3007.1(11)
_computing_cell_refinement 'CrystalClear-SM Expert 2.1 b45'
_computing_data_collection 'CrystalClear-SM Expert 2.1 b45 (Rigaku, 2015)'
_computing_data_reduction 'CrystalClear-SM Expert 2.1 b45'
_computing_molecular_graphics 'CrystalStructure 4.3'
_computing_publication_material 'CrystalStructure 4.3 (Rigaku, 2018)'
_computing_structure_refinement 'SHELXL Version 2019/3 (Sheldrick, 2008)'
_computing_structure_solution 'SHELXT Version 2018/2 (Sheldrick, 2014)'
_diffrn_ambient_temperature 93
_diffrn_detector_area_resol_mean 5.814
_diffrn_measured_fraction_theta_full 1.000
_diffrn_measured_fraction_theta_max 0.998
_diffrn_measurement_device_type 'Rigaku XtaLAB P200'
_diffrn_measurement_method \w
_diffrn_radiation_type 'Mo K\a'
_diffrn_radiation_wavelength 0.71073
_diffrn_reflns_av_R_equivalents 0.0686
_diffrn_reflns_av_unetI/netI 0.0391
_diffrn_reflns_Laue_measured_fraction_full 1.000
_diffrn_reflns_Laue_measured_fraction_max 0.998
_diffrn_reflns_limit_h_max 15
_diffrn_reflns_limit_h_min -15
_diffrn_reflns_limit_k_max 19
_diffrn_reflns_limit_k_min -19
_diffrn_reflns_limit_l_max 17
_diffrn_reflns_limit_l_min -17
_diffrn_reflns_number 41849
_diffrn_reflns_point_group_measured_fraction_full 1.000
_diffrn_reflns_point_group_measured_fraction_max 0.998
_diffrn_reflns_theta_full 25.242
_diffrn_reflns_theta_max 25.315
_diffrn_reflns_theta_min 1.845
_diffrn_standards_number 0
_exptl_absorpt_coefficient_mu 0.060
_exptl_absorpt_correction_T_max 0.998
_exptl_absorpt_correction_T_min 0.713
_exptl_absorpt_correction_type multi-scan
_exptl_absorpt_process_details 'REQAB (Rigaku, 1998)'
_exptl_crystal_colour colorless
_exptl_crystal_density_diffrn 1.062
_exptl_crystal_density_method 'not measured'
_exptl_crystal_description prism
_exptl_crystal_F_000 1056.00
_exptl_crystal_size_max 0.100
_exptl_crystal_size_mid 0.100
_exptl_crystal_size_min 0.030
_refine_diff_density_max 1.12
_refine_diff_density_min -0.21
_refine_ls_extinction_method none
_refine_ls_goodness_of_fit_ref 1.064
_refine_ls_hydrogen_treatment constr
_refine_ls_number_parameters 337
_refine_ls_number_reflns 5466
_refine_ls_number_restraints 0
_refine_ls_R_factor_all 0.1145
_refine_ls_R_factor_gt 0.0977
_refine_ls_shift/su_max 0.000
_refine_ls_structure_factor_coef Fsqd
_refine_ls_weighting_details 'w = 1/[\s^2^(Fo^2^)+(0.2000P)^2^] where P=(Fo^2^+2Fc^2^)/3'
_refine_ls_weighting_scheme calc
_refine_ls_wR_factor_gt 0.2449
_refine_ls_wR_factor_ref 0.2638
_reflns_Friedel_coverage 0.000
_reflns_number_gt 3966
_reflns_number_total 5466
_reflns_threshold_expression F^2^>2.0\s(F^2^)
_cod_data_source_file d4dt01298d2.cif
_cod_data_source_block cbas18
_cod_depositor_comments 'Adding full bibliography for 7716105--7716116.cif.'
_cod_database_code 7716107
_shelx_shelxl_version_number 2019/3

loop_
_space_group_symop_id
_space_group_symop_operation_xyz
1 +X,+Y,+Z
2 1/2-X,1/2+Y,1/2-Z
3 -X,-Y,-Z
4 -1/2+X,-1/2-Y,-1/2+Z

loop_
_atom_site_label
_atom_site_type_symbol
_atom_site_fract_x
_atom_site_fract_y
_atom_site_fract_z
_atom_site_U_iso_or_equiv
_atom_site_adp_type
_atom_site_occupancy
_atom_site_site_symmetry_order
_atom_site_calc_flag
_atom_site_refinement_flags_posn
_atom_site_refinement_flags_adp
_atom_site_refinement_flags_occupancy
_atom_site_disorder_assembly
_atom_site_disorder_group
N1 N 0.54581(14) 0.69995(11) 0.30111(12) 0.0172(4) Uani 1 1 d . . . . .
N5 N 0.45133(14) 0.69411(11) 0.45636(12) 0.0171(4) Uani 1 1 d . . . . .
C2 C 0.53557(16) 0.78136(13) 0.31040(14) 0.0149(5) Uani 1 1 d . . . . .
C3 C 0.49454(16) 0.81654(14) 0.38027(14) 0.0176(5) Uani 1 1 d . . . . .
H3 H 0.493122 0.875774 0.381483 0.021 Uiso 1 1 calc R U . . .
C4 C 0.45526(16) 0.77660(14) 0.44866(14) 0.0161(5) Uani 1 1 d . . . . .
C6 C 0.58002(17) 0.66455(12) 0.22631(14) 0.0164(5) Uani 1 1 d . . . . .
C7 C 0.50167(18) 0.63406(14) 0.14847(16) 0.0201(5) Uani 1 1 d . . . . .
C8 C 0.53374(19) 0.58588(14) 0.08317(16) 0.0236(5) Uani 1 1 d . . . . .
H8 H 0.481831 0.564299 0.030988 0.028 Uiso 1 1 calc R U . . .
C9 C 0.64014(19) 0.56882(14) 0.09295(16) 0.0238(5) Uani 1 1 d . . . . .
H9 H 0.660574 0.534034 0.049061 0.029 Uiso 1 1 calc R U . . .
C10 C 0.71631(18) 0.60255(14) 0.16667(16) 0.0211(5) Uani 1 1 d . . . . .
H10 H 0.789197 0.592337 0.171546 0.025 Uiso 1 1 calc R U . . .
C11 C 0.68864(17) 0.65130(13) 0.23420(15) 0.0169(5) Uani 1 1 d . . . . .
C12 C 0.38431(18) 0.65179(14) 0.13675(16) 0.0218(5) Uani 1 1 d . . . . .
H12 H 0.379286 0.700194 0.177709 0.026 Uiso 1 1 calc R U . . .
C13 C 0.3251(2) 0.67553(18) 0.03648(17) 0.0329(6) Uani 1 1 d . . . . .
H13A H 0.253319 0.694456 0.034697 0.040 Uiso 1 1 calc R U . . .
H13B H 0.320856 0.626813 -0.004106 0.040 Uiso 1 1 calc R U . . .
H13C H 0.363461 0.720491 0.014826 0.040 Uiso 1 1 calc R U . . .
C14 C 0.32934(19) 0.57789(16) 0.16820(19) 0.0303(6) Uani 1 1 d . . . . .
H14A H 0.335129 0.528855 0.130570 0.036 Uiso 1 1 calc R U . . .
H14B H 0.254262 0.591183 0.160303 0.036 Uiso 1 1 calc R U . . .
H14C H 0.363248 0.566069 0.233985 0.036 Uiso 1 1 calc R U . . .
C15 C 0.77543(18) 0.68875(14) 0.31356(16) 0.0199(5) Uani 1 1 d . . . . .
H15 H 0.740225 0.726127 0.350079 0.024 Uiso 1 1 calc R U . . .
C16 C 0.8521(2) 0.74220(16) 0.27635(18) 0.0285(6) Uani 1 1 d . . . . .
H16A H 0.811608 0.781901 0.230373 0.034 Uiso 1 1 calc R U . . .
H16B H 0.894296 0.706153 0.246867 0.034 Uiso 1 1 calc R U . . .
H16C H 0.899420 0.772781 0.327969 0.034 Uiso 1 1 calc R U . . .
C17 C 0.8365(2) 0.62219(16) 0.38010(17) 0.0284(6) Uani 1 1 d . . . . .
H17A H 0.867650 0.582098 0.345257 0.034 Uiso 1 1 calc R U . . .
H17B H 0.787933 0.593046 0.409436 0.034 Uiso 1 1 calc R U . . .
H17C H 0.893161 0.648734 0.428276 0.034 Uiso 1 1 calc R U . . .
C18 C 0.56692(17) 0.84229(13) 0.24289(15) 0.0177(5) Uani 1 1 d . . . . .
H18 H 0.603313 0.809200 0.203525 0.021 Uiso 1 1 calc R U . . .
C19 C 0.4691(2) 0.88304(16) 0.17725(17) 0.0276(6) Uani 1 1 d . . . . .
H19A H 0.491659 0.920805 0.134446 0.033 Uiso 1 1 calc R U . . .
H19B H 0.430225 0.914662 0.213891 0.033 Uiso 1 1 calc R U . . .
H19C H 0.422814 0.839703 0.141467 0.033 Uiso 1 1 calc R U . . .
C20 C 0.64501(19) 0.90932(15) 0.29300(16) 0.0239(5) Uani 1 1 d . . . . .
H20A H 0.706079 0.882602 0.336203 0.029 Uiso 1 1 calc R U . . .
H20B H 0.609580 0.946191 0.327793 0.029 Uiso 1 1 calc R U . . .
H20C H 0.669335 0.942040 0.247057 0.029 Uiso 1 1 calc R U . . .
C21 C 0.42058(17) 0.83374(13) 0.51735(15) 0.0183(5) Uani 1 1 d . . . . .
H21 H 0.380539 0.798825 0.552123 0.022 Uiso 1 1 calc R U . . .
C22 C 0.34676(19) 0.90448(15) 0.46990(16) 0.0239(5) Uani 1 1 d . . . . .
H22A H 0.282669 0.880744 0.427704 0.029 Uiso 1 1 calc R U . . .
H22B H 0.383467 0.939440 0.434339 0.029 Uiso 1 1 calc R U . . .
H22C H 0.326962 0.938452 0.517350 0.029 Uiso 1 1 calc R U . . .
C23 C 0.5183(2) 0.86868(16) 0.58861(17) 0.0266(6) Uani 1 1 d . . . . .
H23A H 0.558944 0.903836 0.556656 0.032 Uiso 1 1 calc R U . . .
H23B H 0.563012 0.822496 0.619808 0.032 Uiso 1 1 calc R U . . .
H23C H 0.495548 0.902067 0.634919 0.032 Uiso 1 1 calc R U . . .
C24 C 0.41555(18) 0.65426(13) 0.52810(14) 0.0174(5) Uani 1 1 d . . . . .
C25 C 0.30782(17) 0.63962(13) 0.51893(15) 0.0176(5) Uani 1 1 d . . . . .
C26 C 0.27897(18) 0.58741(14) 0.58335(16) 0.0216(5) Uani 1 1 d . . . . .
H26 H 0.205943 0.576189 0.576668 0.026 Uiso 1 1 calc R U . . .
C27 C 0.35443(18) 0.55169(14) 0.65666(16) 0.0215(5) Uani 1 1 d . . . . .
H27 H 0.333454 0.515618 0.699152 0.026 Uiso 1 1 calc R U . . .
C28 C 0.46091(19) 0.56917(14) 0.66736(16) 0.0238(5) Uani 1 1 d . . . . .
H28 H 0.512612 0.545494 0.718296 0.029 Uiso 1 1 calc R U . . .
C29 C 0.49365(18) 0.62060(15) 0.60515(16) 0.0213(5) Uani 1 1 d . . . . .
C30 C 0.22015(18) 0.67996(14) 0.44155(16) 0.0216(5) Uani 1 1 d . . . . .
H30 H 0.254927 0.720533 0.408014 0.026 Uiso 1 1 calc R U . . .
C31 C 0.1420(2) 0.72864(17) 0.48120(18) 0.0318(6) Uani 1 1 d . . . . .
H31A H 0.099770 0.689640 0.507290 0.038 Uiso 1 1 calc R U . . .
H31B H 0.094746 0.761350 0.431480 0.038 Uiso 1 1 calc R U . . .
H31C H 0.181137 0.766222 0.530322 0.038 Uiso 1 1 calc R U . . .
C32 C 0.1600(2) 0.61678(17) 0.37008(18) 0.0327(6) Uani 1 1 d . . . . .
H32A H 0.101720 0.644918 0.325064 0.039 Uiso 1 1 calc R U . . .
H32B H 0.131128 0.572775 0.401931 0.039 Uiso 1 1 calc R U . . .
H32C H 0.208486 0.592097 0.337373 0.039 Uiso 1 1 calc R U . . .
C33 C 0.61071(19) 0.63843(15) 0.61670(16) 0.0236(5) Uani 1 1 d . . . . .
H33 H 0.616089 0.687801 0.577176 0.028 Uiso 1 1 calc R U . . .
C34 C 0.6717(2) 0.65875(18) 0.71777(17) 0.0321(6) Uani 1 1 d . . . . .
H34A H 0.674437 0.609049 0.756645 0.038 Uiso 1 1 calc R U . . .
H34B H 0.635492 0.703899 0.741373 0.038 Uiso 1 1 calc R U . . .
H34C H 0.744124 0.676261 0.719676 0.038 Uiso 1 1 calc R U . . .
C35 C 0.6626(2) 0.56399(16) 0.58163(18) 0.0293(6) Uani 1 1 d . . . . .
H35A H 0.624260 0.551827 0.516915 0.035 Uiso 1 1 calc R U . . .
H35B H 0.660124 0.515128 0.620527 0.035 Uiso 1 1 calc R U . . .
H35C H 0.736724 0.577387 0.584993 0.035 Uiso 1 1 calc R U . . .
Li1 Li 0.5101(4) 0.6219(3) 0.3826(3) 0.0311(10) Uani 1 1 d . . . . .

loop_
_atom_site_aniso_label
_atom_site_aniso_U_11
_atom_site_aniso_U_22
_atom_site_aniso_U_33
_atom_site_aniso_U_23
_atom_site_aniso_U_13
_atom_site_aniso_U_12
N1 0.0188(10) 0.0183(10) 0.0151(9) 0.0011(7) 0.0053(7) -0.0001(7)
N5 0.0181(10) 0.0188(10) 0.0146(9) 0.0010(7) 0.0050(7) -0.0021(7)
C2 0.0108(10) 0.0180(11) 0.0150(10) 0.0013(8) 0.0021(8) -0.0006(8)
C3 0.0190(12) 0.0160(11) 0.0182(11) 0.0004(8) 0.0054(9) -0.0011(8)
C4 0.0106(10) 0.0217(11) 0.0146(10) 0.0002(8) 0.0009(8) -0.0010(8)
C6 0.0209(12) 0.0124(10) 0.0162(11) 0.0031(8) 0.0055(9) 0.0006(8)
C7 0.0206(12) 0.0181(12) 0.0210(11) -0.0001(9) 0.0044(9) -0.0014(9)
C8 0.0219(12) 0.0246(12) 0.0225(12) -0.0040(9) 0.0030(10) -0.0046(10)
C9 0.0276(13) 0.0227(12) 0.0228(12) -0.0067(9) 0.0097(10) 0.0006(10)
C10 0.0205(12) 0.0187(12) 0.0258(12) 0.0003(9) 0.0093(10) 0.0016(9)
C11 0.0173(12) 0.0153(11) 0.0178(11) -0.0008(8) 0.0044(9) -0.0012(8)
C12 0.0212(12) 0.0214(12) 0.0209(11) -0.0012(9) 0.0020(9) 0.0008(9)
C13 0.0267(14) 0.0440(16) 0.0244(13) 0.0089(11) 0.0004(11) 0.0070(11)
C14 0.0207(13) 0.0316(14) 0.0356(14) 0.0057(11) 0.0020(11) -0.0009(10)
C15 0.0186(12) 0.0196(12) 0.0207(11) -0.0015(9) 0.0039(9) 0.0009(9)
C16 0.0248(13) 0.0286(13) 0.0288(13) 0.0021(10) 0.0016(10) -0.0070(10)
C17 0.0284(14) 0.0264(13) 0.0250(12) 0.0037(10) -0.0023(10) 0.0000(10)
C18 0.0182(11) 0.0191(11) 0.0168(11) -0.0004(8) 0.0066(9) -0.0018(9)
C19 0.0261(13) 0.0279(13) 0.0274(13) 0.0111(10) 0.0048(10) -0.0026(10)
C20 0.0269(13) 0.0230(12) 0.0237(12) 0.0010(9) 0.0101(10) -0.0052(10)
C21 0.0182(11) 0.0208(12) 0.0164(11) 0.0022(8) 0.0056(9) 0.0006(9)
C22 0.0259(13) 0.0263(13) 0.0218(12) -0.0002(9) 0.0101(10) 0.0058(10)
C23 0.0259(13) 0.0298(13) 0.0233(12) -0.0074(10) 0.0050(10) 0.0025(10)
C24 0.0203(12) 0.0169(11) 0.0154(11) -0.0012(8) 0.0053(9) -0.0007(8)
C25 0.0204(12) 0.0151(11) 0.0170(11) 0.0001(8) 0.0045(9) 0.0004(9)
C26 0.0206(12) 0.0199(12) 0.0263(12) 0.0004(9) 0.0099(10) -0.0042(9)
C27 0.0256(12) 0.0205(12) 0.0210(11) 0.0052(9) 0.0107(10) -0.0012(9)
C28 0.0269(13) 0.0247(12) 0.0194(11) 0.0040(9) 0.0055(10) 0.0029(10)
C29 0.0207(12) 0.0207(12) 0.0236(11) -0.0011(9) 0.0077(10) 0.0013(9)
C30 0.0181(12) 0.0212(12) 0.0242(12) 0.0026(9) 0.0035(10) -0.0006(9)
C31 0.0268(14) 0.0318(14) 0.0327(14) -0.0049(11) 0.0006(11) 0.0084(11)
C32 0.0318(14) 0.0332(14) 0.0277(13) -0.0059(11) -0.0014(11) 0.0050(11)
C33 0.0217(12) 0.0248(12) 0.0229(12) 0.0015(9) 0.0036(10) -0.0015(9)
C34 0.0277(14) 0.0404(15) 0.0243(13) -0.0029(11) 0.0003(11) -0.0065(11)
C35 0.0212(13) 0.0333(14) 0.0324(14) -0.0016(11) 0.0053(11) 0.0022(10)
Li1 0.046(3) 0.020(2) 0.032(2) 0.0000(16) 0.018(2) -0.0008(17)

loop_
_atom_type_symbol
_atom_type_description
_atom_type_scat_dispersion_real
_atom_type_scat_dispersion_imag
_atom_type_scat_source
C C 0.0033 0.0016
;
International Tables for Crystallography
(Vol. C, Tables 4.2.6.8 and 6.1.1.4)
;
H H 0.0000 0.0000
;
International Tables for Crystallography
(Vol. C, Table 6.1.1.4)
;
Li Li -0.0003 0.0001
;
International Tables for Crystallography
(Vol. C, Tables 4.2.6.8 and 6.1.1.4)
;
N N 0.0061 0.0033
;
International Tables for Crystallography
(Vol. C, Tables 4.2.6.8 and 6.1.1.4)
;

loop_
_geom_angle_atom_site_label_1
_geom_angle_atom_site_label_2
_geom_angle_atom_site_label_3
_geom_angle
_geom_angle_site_symmetry_1
_geom_angle_site_symmetry_3
_geom_angle_publ_flag
C2 N1 C6 122.45(17) . . ?
C2 N1 Li1 122.50(19) . . ?
C6 N1 Li1 115.00(18) . . ?
C4 N5 C24 122.54(17) . . ?
C4 N5 Li1 121.79(19) . . ?
C24 N5 Li1 115.18(18) . . ?
N1 C2 C3 122.76(19) . . ?
N1 C2 C18 120.49(18) . . ?
C3 C2 C18 116.74(18) . . ?
C2 C3 C4 129.4(2) . . ?
C2 C3 H3 115.3 . . ?
C4 C3 H3 115.3 . . ?
N5 C4 C3 122.93(19) . . ?
N5 C4 C21 120.86(18) . . ?
C3 C4 C21 116.17(19) . . ?
C11 C6 C7 120.63(19) . . ?
C11 C6 N1 120.96(19) . . ?
C7 C6 N1 117.99(19) . . ?
C8 C7 C6 118.5(2) . . ?
C8 C7 C12 120.4(2) . . ?
C6 C7 C12 121.1(2) . . ?
C9 C8 C7 121.1(2) . . ?
C9 C8 H8 119.4 . . ?
C7 C8 H8 119.4 . . ?
C10 C9 C8 119.8(2) . . ?
C10 C9 H9 120.1 . . ?
C8 C9 H9 120.1 . . ?
C9 C10 C11 121.5(2) . . ?
C9 C10 H10 119.3 . . ?
C11 C10 H10 119.3 . . ?
C10 C11 C6 118.3(2) . . ?
C10 C11 C15 119.78(19) . . ?
C6 C11 C15 121.96(19) . . ?
C14 C12 C7 111.27(19) . . ?
C14 C12 C13 109.6(2) . . ?
C7 C12 C13 112.84(19) . . ?
C14 C12 H12 107.6 . . ?
C7 C12 H12 107.6 . . ?
C13 C12 H12 107.6 . . ?
C12 C13 H13A 109.5 . . ?
C12 C13 H13B 109.5 . . ?
H13A C13 H13B 109.5 . . ?
C12 C13 H13C 109.5 . . ?
H13A C13 H13C 109.5 . . ?
H13B C13 H13C 109.5 . . ?
C12 C14 H14A 109.5 . . ?
C12 C14 H14B 109.5 . . ?
H14A C14 H14B 109.5 . . ?
C12 C14 H14C 109.5 . . ?
H14A C14 H14C 109.5 . . ?
H14B C14 H14C 109.5 . . ?
C11 C15 C17 112.28(19) . . ?
C11 C15 C16 111.28(18) . . ?
C17 C15 C16 110.3(2) . . ?
C11 C15 H15 107.6 . . ?
C17 C15 H15 107.6 . . ?
C16 C15 H15 107.6 . . ?
C15 C16 H16A 109.5 . . ?
C15 C16 H16B 109.5 . . ?
H16A C16 H16B 109.5 . . ?
C15 C16 H16C 109.5 . . ?
H16A C16 H16C 109.5 . . ?
H16B C16 H16C 109.5 . . ?
C15 C17 H17A 109.5 . . ?
C15 C17 H17B 109.5 . . ?
H17A C17 H17B 109.5 . . ?
C15 C17 H17C 109.5 . . ?
H17A C17 H17C 109.5 . . ?
H17B C17 H17C 109.5 . . ?
C20 C18 C19 110.22(19) . . ?
C20 C18 C2 112.77(18) . . ?
C19 C18 C2 111.47(18) . . ?
C20 C18 H18 107.4 . . ?
C19 C18 H18 107.4 . . ?
C2 C18 H18 107.4 . . ?
C18 C19 H19A 109.5 . . ?
C18 C19 H19B 109.5 . . ?
H19A C19 H19B 109.5 . . ?
C18 C19 H19C 109.5 . . ?
H19A C19 H19C 109.5 . . ?
H19B C19 H19C 109.5 . . ?
C18 C20 H20A 109.5 . . ?
C18 C20 H20B 109.5 . . ?
H20A C20 H20B 109.5 . . ?
C18 C20 H20C 109.5 . . ?
H20A C20 H20C 109.5 . . ?
H20B C20 H20C 109.5 . . ?
C4 C21 C23 109.95(18) . . ?
C4 C21 C22 113.39(17) . . ?
C23 C21 C22 110.76(19) . . ?
C4 C21 H21 107.5 . . ?
C23 C21 H21 107.5 . . ?
C22 C21 H21 107.5 . . ?
C21 C22 H22A 109.5 . . ?
C21 C22 H22B 109.5 . . ?
H22A C22 H22B 109.5 . . ?
C21 C22 H22C 109.5 . . ?
H22A C22 H22C 109.5 . . ?
H22B C22 H22C 109.5 . . ?
C21 C23 H23A 109.5 . . ?
C21 C23 H23B 109.5 . . ?
H23A C23 H23B 109.5 . . ?
C21 C23 H23C 109.5 . . ?
H23A C23 H23C 109.5 . . ?
H23B C23 H23C 109.5 . . ?
C25 C24 C29 120.15(19) . . ?
C25 C24 N5 121.66(19) . . ?
C29 C24 N5 117.77(19) . . ?
C24 C25 C26 118.8(2) . . ?
C24 C25 C30 122.24(19) . . ?
C26 C25 C30 118.9(2) . . ?
C27 C26 C25 121.5(2) . . ?
C27 C26 H26 119.2 . . ?
C25 C26 H26 119.2 . . ?
C26 C27 C28 119.3(2) . . ?
C26 C27 H27 120.4 . . ?
C28 C27 H27 120.4 . . ?
C27 C28 C29 121.4(2) . . ?
C27 C28 H28 119.3 . . ?
C29 C28 H28 119.3 . . ?
C28 C29 C24 118.7(2) . . ?
C28 C29 C33 121.0(2) . . ?
C24 C29 C33 120.2(2) . . ?
C31 C30 C32 109.6(2) . . ?
C31 C30 C25 111.60(19) . . ?
C32 C30 C25 112.74(19) . . ?
C31 C30 H30 107.5 . . ?
C32 C30 H30 107.5 . . ?
C25 C30 H30 107.5 . . ?
C30 C31 H31A 109.5 . . ?
C30 C31 H31B 109.5 . . ?
H31A C31 H31B 109.5 . . ?
C30 C31 H31C 109.5 . . ?
H31A C31 H31C 109.5 . . ?
H31B C31 H31C 109.5 . . ?
C30 C32 H32A 109.5 . . ?
C30 C32 H32B 109.5 . . ?
H32A C32 H32B 109.5 . . ?
C30 C32 H32C 109.5 . . ?
H32A C32 H32C 109.5 . . ?
H32B C32 H32C 109.5 . . ?
C29 C33 C35 109.81(19) . . ?
C29 C33 C34 113.2(2) . . ?
C35 C33 C34 109.7(2) . . ?
C29 C33 H33 108.0 . . ?
C35 C33 H33 108.0 . . ?
C34 C33 H33 108.0 . . ?
C33 C34 H34A 109.5 . . ?
C33 C34 H34B 109.5 . . ?
H34A C34 H34B 109.5 . . ?
C33 C34 H34C 109.5 . . ?
H34A C34 H34C 109.5 . . ?
H34B C34 H34C 109.5 . . ?
C33 C35 H35A 109.5 . . ?
C33 C35 H35B 109.5 . . ?
H35A C35 H35B 109.5 . . ?
C33 C35 H35C 109.5 . . ?
H35A C35 H35C 109.5 . . ?
H35B C35 H35C 109.5 . . ?
N1 Li1 N5 100.2(2) . . ?

loop_
_geom_bond_atom_site_label_1
_geom_bond_atom_site_label_2
_geom_bond_distance
_geom_bond_site_symmetry_2
_geom_bond_publ_flag
N1 C2 1.323(3) . ?
N1 C6 1.424(3) . ?
N1 Li1 1.886(4) . ?
N5 C4 1.330(3) . ?
N5 C24 1.426(3) . ?
N5 Li1 1.893(4) . ?
C2 C3 1.409(3) . ?
C2 C18 1.534(3) . ?
C3 C4 1.411(3) . ?
C3 H3 0.9500 . ?
C4 C21 1.529(3) . ?
C6 C11 1.409(3) . ?
C6 C7 1.414(3) . ?
C7 C8 1.391(3) . ?
C7 C12 1.523(3) . ?
C8 C9 1.386(3) . ?
C8 H8 0.9500 . ?
C9 C10 1.381(3) . ?
C9 H9 0.9500 . ?
C10 C11 1.395(3) . ?
C10 H10 0.9500 . ?
C11 C15 1.526(3) . ?
C12 C14 1.523(3) . ?
C12 C13 1.535(3) . ?
C12 H12 1.0000 . ?
C13 H13A 0.9800 . ?
C13 H13B 0.9800 . ?
C13 H13C 0.9800 . ?
C14 H14A 0.9800 . ?
C14 H14B 0.9800 . ?
C14 H14C 0.9800 . ?
C15 C17 1.528(3) . ?
C15 C16 1.530(3) . ?
C15 H15 1.0000 . ?
C16 H16A 0.9800 . ?
C16 H16B 0.9800 . ?
C16 H16C 0.9800 . ?
C17 H17A 0.9800 . ?
C17 H17B 0.9800 . ?
C17 H17C 0.9800 . ?
C18 C20 1.532(3) . ?
C18 C19 1.533(3) . ?
C18 H18 1.0000 . ?
C19 H19A 0.9800 . ?
C19 H19B 0.9800 . ?
C19 H19C 0.9800 . ?
C20 H20A 0.9800 . ?
C20 H20B 0.9800 . ?
C20 H20C 0.9800 . ?
C21 C23 1.533(3) . ?
C21 C22 1.534(3) . ?
C21 H21 1.0000 . ?
C22 H22A 0.9800 . ?
C22 H22B 0.9800 . ?
C22 H22C 0.9800 . ?
C23 H23A 0.9800 . ?
C23 H23B 0.9800 . ?
C23 H23C 0.9800 . ?
C24 C25 1.398(3) . ?
C24 C29 1.423(3) . ?
C25 C26 1.399(3) . ?
C25 C30 1.534(3) . ?
C26 C27 1.385(3) . ?
C26 H26 0.9500 . ?
C27 C28 1.386(3) . ?
C27 H27 0.9500 . ?
C28 C29 1.390(3) . ?
C28 H28 0.9500 . ?
C29 C33 1.520(3) . ?
C30 C31 1.524(3) . ?
C30 C32 1.527(3) . ?
C30 H30 1.0000 . ?
C31 H31A 0.9800 . ?
C31 H31B 0.9800 . ?
C31 H31C 0.9800 . ?
C32 H32A 0.9800 . ?
C32 H32B 0.9800 . ?
C32 H32C 0.9800 . ?
C33 C35 1.532(3) . ?
C33 C34 1.539(3) . ?
C33 H33 1.0000 . ?
C34 H34A 0.9800 . ?
C34 H34B 0.9800 . ?
C34 H34C 0.9800 . ?
C35 H35A 0.9800 . ?
C35 H35B 0.9800 . ?
C35 H35C 0.9800 . ?

loop_
_geom_torsion_atom_site_label_1
_geom_torsion_atom_site_label_2
_geom_torsion_atom_site_label_3
_geom_torsion_atom_site_label_4
_geom_torsion
_geom_torsion_site_symmetry_1
_geom_torsion_site_symmetry_2
_geom_torsion_site_symmetry_3
_geom_torsion_site_symmetry_4
_geom_torsion_publ_flag
C6 N1 C2 C3 175.30(19) . . . . ?
Li1 N1 C2 C3 -1.8(3) . . . . ?
C6 N1 C2 C18 -3.6(3) . . . . ?
Li1 N1 C2 C18 179.3(2) . . . . ?
N1 C2 C3 C4 -2.0(3) . . . . ?
C18 C2 C3 C4 177.0(2) . . . . ?
C24 N5 C4 C3 177.36(19) . . . . ?
Li1 N5 C4 C3 5.7(3) . . . . ?
C24 N5 C4 C21 -0.2(3) . . . . ?
Li1 N5 C4 C21 -171.9(2) . . . . ?
C2 C3 C4 N5 -0.2(3) . . . . ?
C2 C3 C4 C21 177.5(2) . . . . ?
C2 N1 C6 C11 89.4(3) . . . . ?
Li1 N1 C6 C11 -93.4(3) . . . . ?
C2 N1 C6 C7 -98.0(2) . . . . ?
Li1 N1 C6 C7 79.3(3) . . . . ?
C11 C6 C7 C8 4.3(3) . . . . ?
N1 C6 C7 C8 -168.32(19) . . . . ?
C11 C6 C7 C12 -176.87(19) . . . . ?
N1 C6 C7 C12 10.5(3) . . . . ?
C6 C7 C8 C9 -0.9(3) . . . . ?
C12 C7 C8 C9 -179.7(2) . . . . ?
C7 C8 C9 C10 -2.4(4) . . . . ?
C8 C9 C10 C11 2.4(3) . . . . ?
C9 C10 C11 C6 0.9(3) . . . . ?
C9 C10 C11 C15 -178.8(2) . . . . ?
C7 C6 C11 C10 -4.3(3) . . . . ?
N1 C6 C11 C10 168.09(18) . . . . ?
C7 C6 C11 C15 175.44(19) . . . . ?
N1 C6 C11 C15 -12.1(3) . . . . ?
C8 C7 C12 C14 79.6(3) . . . . ?
C6 C7 C12 C14 -99.2(2) . . . . ?
C8 C7 C12 C13 -44.1(3) . . . . ?
C6 C7 C12 C13 137.1(2) . . . . ?
C10 C11 C15 C17 -67.8(3) . . . . ?
C6 C11 C15 C17 112.4(2) . . . . ?
C10 C11 C15 C16 56.3(3) . . . . ?
C6 C11 C15 C16 -123.4(2) . . . . ?
N1 C2 C18 C20 -126.6(2) . . . . ?
C3 C2 C18 C20 54.4(3) . . . . ?
N1 C2 C18 C19 108.8(2) . . . . ?
C3 C2 C18 C19 -70.2(2) . . . . ?
N5 C4 C21 C23 102.4(2) . . . . ?
C3 C4 C21 C23 -75.4(2) . . . . ?
N5 C4 C21 C22 -133.0(2) . . . . ?
C3 C4 C21 C22 49.2(3) . . . . ?
C4 N5 C24 C25 85.0(3) . . . . ?
Li1 N5 C24 C25 -102.9(3) . . . . ?
C4 N5 C24 C29 -102.4(2) . . . . ?
Li1 N5 C24 C29 69.8(3) . . . . ?
C29 C24 C25 C26 -3.9(3) . . . . ?
N5 C24 C25 C26 168.57(19) . . . . ?
C29 C24 C25 C30 175.14(19) . . . . ?
N5 C24 C25 C30 -12.4(3) . . . . ?
C24 C25 C26 C27 1.4(3) . . . . ?
C30 C25 C26 C27 -177.6(2) . . . . ?
C25 C26 C27 C28 1.1(3) . . . . ?
C26 C27 C28 C29 -1.1(4) . . . . ?
C27 C28 C29 C24 -1.3(3) . . . . ?
C27 C28 C29 C33 -179.1(2) . . . . ?
C25 C24 C29 C28 3.8(3) . . . . ?
N5 C24 C29 C28 -168.92(19) . . . . ?
C25 C24 C29 C33 -178.3(2) . . . . ?
N5 C24 C29 C33 9.0(3) . . . . ?
C24 C25 C30 C31 -124.2(2) . . . . ?
C26 C25 C30 C31 54.8(3) . . . . ?
C24 C25 C30 C32 111.9(2) . . . . ?
C26 C25 C30 C32 -69.1(3) . . . . ?
C28 C29 C33 C35 78.1(3) . . . . ?
C24 C29 C33 C35 -99.7(2) . . . . ?
C28 C29 C33 C34 -44.9(3) . . . . ?
C24 C29 C33 C34 137.3(2) . . . . ?
C2 N1 Li1 N5 5.4(3) . . . . ?
C6 N1 Li1 N5 -171.85(18) . . . . ?
C4 N5 Li1 N1 -7.3(3) . . . . ?
C24 N5 Li1 N1 -179.56(18) . . . . ?
